data_2218108
loop_
_publ_author_name
'Shah, Farooq Ali'
'Tahir, M. Nawaz'
'Ali, Saqib'
'Kashmiri, Muhammad Akram'

_publ_section_title
;
 3-(3,5-Dichloroanilinocarbonyl)propionic acid
;
_journal_coeditor_code FJ2109
_journal_issue 5
_journal_name_full 'Acta Crystallographica Section E'
_journal_page_first o787
_journal_paper_doi 10.1107/S1600536808008556
_journal_volume 64
_journal_year 2008
_chemical_formula_iupac 'C10 H9 Cl2 N O3'
_chemical_formula_moiety 'C10 H9 Cl2 N O3'
_chemical_formula_sum 'C10 H9 Cl2 N O3'
_chemical_formula_weight 262.08
_chemical_name_systematic
;
3-(3,5-Dichloroanilinocarbonyl)propionic acid
;
_space_group_IT_number 2
_symmetry_cell_setting triclinic
_symmetry_space_group_name_Hall '-P 1'
_symmetry_space_group_name_H-M 'P -1'
_atom_sites_solution_hydrogens geom
_atom_sites_solution_primary direct
_atom_sites_solution_secondary difmap
_audit_creation_method SHELXL-97
_cell_angle_alpha 74.467(3)
_cell_angle_beta 80.495(2)
_cell_angle_gamma 82.712(3)
_cell_formula_units_Z 2
_cell_length_a 4.8568(2)
_cell_length_b 8.6677(4)
_cell_length_c 13.9038(8)
_cell_measurement_reflns_used 2971
_cell_measurement_temperature 296(2)
_cell_measurement_theta_max 29.15
_cell_measurement_theta_min 1.53
_cell_volume 554.09(5)
_computing_cell_refinement 'APEX2 (Bruker, 2007)'
_computing_data_collection 'APEX2 (Bruker, 2007)'
_computing_data_reduction 'SAINT (Bruker, 2007)'
_computing_molecular_graphics 'ORTEP-3 for Windows (Farrugia, 1997) and PLATON (Spek, 2003)'
_computing_publication_material 'WinGX (Farrugia, 1999) and PLATON (Spek, 2003)'
_computing_structure_refinement 'SHELXL97 (Sheldrick, 2008)'
_computing_structure_solution 'SHELXS97 (Sheldrick, 2008)'
_diffrn_ambient_temperature 296(2)
_diffrn_detector_area_resol_mean 7.4
_diffrn_measured_fraction_theta_full 0.994
_diffrn_measured_fraction_theta_max 0.994
_diffrn_measurement_device_type 'Bruker KappaAPEXII CCD'
_diffrn_measurement_method \w
_diffrn_radiation_monochromator graphite
_diffrn_radiation_source 'fine-focus sealed tube'
_diffrn_radiation_type MoK\a
_diffrn_radiation_wavelength 0.71073
_diffrn_reflns_av_R_equivalents 0.0265
_diffrn_reflns_av_sigmaI/netI 0.0228
_diffrn_reflns_limit_h_max 6
_diffrn_reflns_limit_h_min -6
_diffrn_reflns_limit_k_max 11
_diffrn_reflns_limit_k_min -11
_diffrn_reflns_limit_l_max 18
_diffrn_reflns_limit_l_min -19
_diffrn_reflns_number 12157
_diffrn_reflns_theta_full 29.15
_diffrn_reflns_theta_max 29.15
_diffrn_reflns_theta_min 1.53
_diffrn_standards_number 0
_exptl_absorpt_coefficient_mu 0.575
_exptl_absorpt_correction_T_max 0.9447
_exptl_absorpt_correction_T_min 0.8695
_exptl_absorpt_correction_type multi-scan
_exptl_absorpt_process_details '(SADABS; Bruker, 2005)'
_exptl_crystal_colour colourless
_exptl_crystal_density_diffrn 1.571
_exptl_crystal_density_method 'not measured'
_exptl_crystal_description needle
_exptl_crystal_F_000 268
_exptl_crystal_size_max 0.25
_exptl_crystal_size_mid 0.12
_exptl_crystal_size_min 0.10
_refine_diff_density_max 0.265
_refine_diff_density_min -0.434
_refine_ls_extinction_method none
_refine_ls_goodness_of_fit_ref 1.070
_refine_ls_hydrogen_treatment refxyz
_refine_ls_matrix_type full
_refine_ls_number_parameters 172
_refine_ls_number_reflns 2971
_refine_ls_number_restraints 0
_refine_ls_restrained_S_all 1.070
_refine_ls_R_factor_all 0.0651
_refine_ls_R_factor_gt 0.0404
_refine_ls_shift/su_max 0.001
_refine_ls_shift/su_mean 0.000
_refine_ls_structure_factor_coef Fsqd
_refine_ls_weighting_details 'calc w=1/[\s^2^(Fo^2^)+(0.0492P)^2^+0.2158P] where P=(Fo^2^+2Fc^2^)/3'
_refine_ls_weighting_scheme calc
_refine_ls_wR_factor_gt 0.0999
_refine_ls_wR_factor_ref 0.1249
_reflns_number_gt 2065
_reflns_number_total 2971
_reflns_threshold_expression I>2\s(I)
_cod_data_source_file fj2109.cif
_cod_data_source_block I
_cod_depositor_comments
;
The following automatic conversions were performed:
'_symmetry_cell_setting' value 'Triclinic' changed to 'triclinic'
according to '/home/saulius/struct/CIF-dictionaries/cif_core.dic'
dictionary named 'cif_core.dic' version 2.4.1 from 2010-06-29.

Automatic conversion script
Id: cif_fix_enum 1527 2010-12-29 10:47:43Z saulius 

The following automatic conversions were performed:

'_symmetry_cell_setting' value 'Triclinic' changed to 'triclinic'
according to /home/saulius/struct/CIF-dictionaries/cif_core.dic
dictionary named 'cif_core.dic' version 2.4.1 from 2010-06-29.

Automatic conversion script
Id: cif_fix_values 1715 2011-07-08 13:25:40Z adriana 
;
_cod_database_code 2218108
_cod_database_fobs_code 2218108

loop_
_symmetry_equiv_pos_as_xyz
'x, y, z'
'-x, -y, -z'

loop_
_atom_site_type_symbol
_atom_site_label
_atom_site_fract_x
_atom_site_fract_y
_atom_site_fract_z
_atom_site_U_iso_or_equiv
_atom_site_adp_type
_atom_site_calc_flag
_atom_site_occupancy
Cl Cl1 -0.50817(12) 1.03658(7) 0.31192(6) 0.0754(2) Uani d 1
Cl Cl2 0.18783(13) 0.70434(7) 0.57110(5) 0.0704(2) Uani d 1
O O1 0.1715(4) 0.0213(3) 0.07439(17) 0.0910(7) Uani d 1
H H1 0.281(8) -0.046(4) 0.039(3) 0.109 Uiso d 1
O O2 0.5114(3) 0.1840(3) 0.01798(15) 0.0829(6) Uani d 1
O O3 -0.1931(3) 0.5285(3) 0.18654(16) 0.0814(6) Uani d 1
N N1 0.2023(3) 0.5827(3) 0.23147(16) 0.0607(5) Uani d 1
H H1A 0.377(6) 0.563(3) 0.222(2) 0.073 Uiso d 1
C C1 0.2819(4) 0.1536(4) 0.06543(17) 0.0629(7) Uani d 1
C C2 0.1014(4) 0.2656(4) 0.1188(2) 0.0636(7) Uani d 1
H H2A -0.054(6) 0.295(3) 0.089(2) 0.076 Uiso d 1
H H2B 0.031(6) 0.202(3) 0.186(2) 0.076 Uiso d 1
C C3 0.2413(4) 0.4095(4) 0.1194(2) 0.0653(7) Uani d 1
H H3A 0.413(6) 0.381(3) 0.139(2) 0.078 Uiso d 1
H H3B 0.275(6) 0.480(3) 0.051(2) 0.078 Uiso d 1
C C4 0.0626(4) 0.5118(3) 0.18182(18) 0.0588(6) Uani d 1
C C5 0.0789(4) 0.6763(3) 0.29919(18) 0.0525(5) Uani d 1
C C6 -0.1369(4) 0.7959(3) 0.2744(2) 0.0558(5) Uani d 1
H H6 -0.196(5) 0.813(3) 0.208(2) 0.067 Uiso d 1
C C7 -0.2454(4) 0.8838(2) 0.3433(2) 0.0556(6) Uani d 1
C C8 -0.1529(4) 0.8582(2) 0.4348(2) 0.0565(6) Uani d 1
H H8 -0.234(6) 0.918(3) 0.4805(19) 0.068 Uiso d 1
C C9 0.0627(4) 0.7390(2) 0.45673(19) 0.0529(5) Uani d 1
C C10 0.1799(4) 0.6482(2) 0.39000(19) 0.0534(5) Uani d 1
H H10 0.323(5) 0.569(3) 0.4041(18) 0.064 Uiso d 1

loop_
_atom_site_aniso_label
_atom_site_aniso_U_11
_atom_site_aniso_U_22
_atom_site_aniso_U_33
_atom_site_aniso_U_12
_atom_site_aniso_U_13
_atom_site_aniso_U_23
Cl1 0.0467(3) 0.0511(3) 0.1229(6) 0.0104(2) -0.0224(3) -0.0129(3)
Cl2 0.0688(4) 0.0548(3) 0.0942(5) -0.0021(3) -0.0275(3) -0.0220(3)
O1 0.0561(10) 0.1287(19) 0.1042(16) -0.0241(11) 0.0243(10) -0.0704(14)
O2 0.0471(9) 0.1186(16) 0.0902(13) -0.0130(9) 0.0204(9) -0.0543(12)
O3 0.0227(6) 0.1166(16) 0.1185(15) 0.0053(8) -0.0064(8) -0.0601(13)
N1 0.0212(7) 0.0772(13) 0.0841(14) 0.0006(7) -0.0002(7) -0.0273(11)
C1 0.0344(9) 0.110(2) 0.0533(13) -0.0055(11) -0.0032(9) -0.0381(13)
C2 0.0293(9) 0.104(2) 0.0631(15) -0.0026(10) -0.0004(9) -0.0360(14)
C3 0.0273(9) 0.0925(19) 0.0749(16) 0.0001(10) 0.0053(9) -0.0290(14)
C4 0.0240(8) 0.0786(15) 0.0716(15) -0.0001(8) -0.0007(8) -0.0208(12)
C5 0.0242(7) 0.0512(11) 0.0789(15) -0.0053(7) 0.0001(8) -0.0146(10)
C6 0.0306(8) 0.0564(13) 0.0747(15) -0.0046(8) -0.0058(9) -0.0074(11)
C7 0.0301(8) 0.0381(10) 0.0934(17) -0.0015(7) -0.0078(9) -0.0086(10)
C8 0.0404(10) 0.0379(11) 0.0926(18) -0.0046(8) -0.0083(10) -0.0187(11)
C9 0.0406(9) 0.0367(10) 0.0822(15) -0.0072(8) -0.0133(9) -0.0118(10)
C10 0.0337(9) 0.0388(10) 0.0864(17) -0.0017(7) -0.0114(9) -0.0125(10)

loop_
_atom_type_symbol
_atom_type_description
_atom_type_scat_dispersion_real
_atom_type_scat_dispersion_imag
_atom_type_scat_source
C C 0.0033 0.0016 'International Tables Vol C Tables 4.2.6.8 and 6.1.1.4'
H H 0.0000 0.0000 'International Tables Vol C Tables 4.2.6.8 and 6.1.1.4'
N N 0.0061 0.0033 'International Tables Vol C Tables 4.2.6.8 and 6.1.1.4'
O O 0.0106 0.0060 'International Tables Vol C Tables 4.2.6.8 and 6.1.1.4'
Cl Cl 0.1484 0.1585 'International Tables Vol C Tables 4.2.6.8 and 6.1.1.4'

loop_
_geom_angle_atom_site_label_1
_geom_angle_atom_site_label_2
_geom_angle_atom_site_label_3
_geom_angle
C1 O1 H1 113(2)
C4 N1 C5 125.67(16)
C4 N1 H1A 114.4(19)
C5 N1 H1A 119.8(19)
O2 C1 O1 123.4(2)
O2 C1 C2 123.1(3)
O1 C1 C2 113.5(2)
C1 C2 C3 113.79(18)
C1 C2 H2A 107.1(18)
C3 C2 H2A 111.1(18)
C1 C2 H2B 107.3(16)
C3 C2 H2B 114.0(16)
H2A C2 H2B 103(2)
C2 C3 C4 112.22(18)
C2 C3 H3A 111.7(18)
C4 C3 H3A 111.0(17)
C2 C3 H3B 110.6(17)
C4 C3 H3B 105.7(17)
H3A C3 H3B 105(2)
O3 C4 N1 122.7(2)
O3 C4 C3 121.8(2)
N1 C4 C3 115.51(17)
C10 C5 C6 120.6(2)
C10 C5 N1 118.47(19)
C6 C5 N1 121.0(2)
C7 C6 C5 118.0(2)
C7 C6 H6 124.9(15)
C5 C6 H6 117.1(15)
C8 C7 C6 123.18(19)
C8 C7 Cl1 118.42(18)
C6 C7 Cl1 118.39(19)
C7 C8 C9 117.3(2)
C7 C8 H8 121.1(17)
C9 C8 H8 121.6(17)
C10 C9 C8 121.8(2)
C10 C9 Cl2 119.54(16)
C8 C9 Cl2 118.68(19)
C5 C10 C9 119.2(2)
C5 C10 H10 118.7(16)
C9 C10 H10 122.1(16)

loop_
_geom_bond_atom_site_label_1
_geom_bond_atom_site_label_2
_geom_bond_distance
Cl1 C7 1.737(2)
Cl2 C9 1.734(2)
O1 C1 1.295(3)
O1 H1 0.92(4)
O2 C1 1.219(3)
O3 C4 1.225(2)
N1 C4 1.343(3)
N1 C5 1.415(3)
N1 H1A 0.84(3)
C1 C2 1.488(3)
C2 C3 1.497(4)
C2 H2A 0.90(3)
C2 H2B 0.97(3)
C3 C4 1.503(3)
C3 H3A 0.91(3)
C3 H3B 0.99(3)
C5 C10 1.380(3)
C5 C6 1.394(3)
C6 C7 1.378(3)
C6 H6 0.98(3)
C7 C8 1.372(3)
C8 C9 1.386(3)
C8 H8 0.93(3)
C9 C10 1.381(3)
C10 H10 0.92(3)

loop_
_geom_hbond_atom_site_label_D
_geom_hbond_atom_site_label_H
_geom_hbond_atom_site_label_A
_geom_hbond_site_symmetry_A
_geom_hbond_distance_DH
_geom_hbond_distance_HA
_geom_hbond_distance_DA
_geom_hbond_angle_DHA
_geom_hbond_publ_flag
N1 H1A O3 1_655 0.84(3) 2.07(3) 2.904(2) 175(2) yes
O1 H1 O2 2_655 0.92(4) 1.74(4) 2.658(3) 175(4) yes
C7 Cl1 Cg 1_455 1.737(2) 3.5398(11) 4.033(2) 93.34(7) yes

loop_
_geom_torsion_atom_site_label_1
_geom_torsion_atom_site_label_2
_geom_torsion_atom_site_label_3
_geom_torsion_atom_site_label_4
_geom_torsion
O2 C1 C2 C3 -7.0(4)
O1 C1 C2 C3 172.9(2)
C1 C2 C3 C4 -174.8(2)
C5 N1 C4 O3 4.0(4)
C5 N1 C4 C3 -176.1(2)
C2 C3 C4 O3 -34.9(4)
C2 C3 C4 N1 145.1(2)
C4 N1 C5 C10 133.9(2)
C4 N1 C5 C6 -47.0(3)
C10 C5 C6 C7 -0.2(3)
N1 C5 C6 C7 -179.26(18)
C5 C6 C7 C8 -0.6(3)
C5 C6 C7 Cl1 178.35(15)
C6 C7 C8 C9 0.9(3)
Cl1 C7 C8 C9 -178.06(14)
C7 C8 C9 C10 -0.4(3)
C7 C8 C9 Cl2 179.37(15)
C6 C5 C10 C9 0.6(3)
N1 C5 C10 C9 179.70(17)
C8 C9 C10 C5 -0.3(3)
Cl2 C9 C10 C5 179.91(15)

loop_
_cod_related_entry_id
_cod_related_entry_database
_cod_related_entry_code
1 ChemSpider 149719
